data_4506014
loop_
_publ_author_name
'Gai, Yan-Li'
'Jiang, Fei-Long'
'Xiong, Ke-Cai'
'Chen, Lian'
'Yuan, Da-Qiang'
'Zhang, Lin-Jie'
'Zhou, Kang'
'Hong, Mao-Chun'

_publ_section_title
;
 Temperature-Dependent in Situ Reduction of 4,4&#x2032;-Azobispyridine via
 Solvothermal Reaction
;
_journal_issue 4
_journal_name_full 'Crystal Growth &amp; Design'
_journal_page_first 2079
_journal_paper_doi 10.1021/cg3000813
_journal_volume 12
_journal_year 2012
_chemical_formula_sum 'C24 H18 N4 O5 Zn'
_chemical_formula_weight 507.79
_chemical_name_systematic
; 
 ? 
;
_space_group_IT_number 60
_symmetry_cell_setting orthorhombic
_symmetry_space_group_name_Hall '-P 2n 2ab'
_symmetry_space_group_name_H-M 'P b c n'
_atom_sites_solution_hydrogens geom
_atom_sites_solution_primary direct
_atom_sites_solution_secondary difmap
_audit_creation_method SHELXL-97
_cell_angle_alpha 90.00
_cell_angle_beta 90.00
_cell_angle_gamma 90.00
_cell_formula_units_Z 4
_cell_length_a 13.345(4)
_cell_length_b 14.624(4)
_cell_length_c 10.661(3)
_cell_measurement_reflns_used 4538
_cell_measurement_temperature 293(2)
_cell_measurement_theta_max 27.4470
_cell_measurement_theta_min 2.7858
_cell_volume 2080.6(10)
_computing_cell_refinement 'CrystalClear (Rigaku Inc., 2008)'
_computing_data_collection 'CrystalClear (Rigaku Inc., 2008)'
_computing_data_reduction 'CrystalClear (Rigaku Inc., 2008)'
_computing_structure_refinement 'SHELXL-97 (Sheldrick, 1997)'
_computing_structure_solution 'SHELXS-97 (Sheldrick, 1990)'
_diffrn_ambient_temperature 293(2)
_diffrn_measured_fraction_theta_full 0.995
_diffrn_measured_fraction_theta_max 0.995
_diffrn_measurement_device_type Mercury70_(2x2_bin_mode)
_diffrn_measurement_method CCD_Profile_fitting
_diffrn_radiation_monochromator graphite
_diffrn_radiation_source 'fine-focus sealed tube'
_diffrn_radiation_type MoK\a
_diffrn_radiation_wavelength 0.71073
_diffrn_reflns_av_R_equivalents 0.0269
_diffrn_reflns_av_sigmaI/netI 0.0160
_diffrn_reflns_limit_h_max 16
_diffrn_reflns_limit_h_min -17
_diffrn_reflns_limit_k_max 18
_diffrn_reflns_limit_k_min -16
_diffrn_reflns_limit_l_max 13
_diffrn_reflns_limit_l_min -13
_diffrn_reflns_number 14966
_diffrn_reflns_theta_full 27.47
_diffrn_reflns_theta_max 27.47
_diffrn_reflns_theta_min 2.79
_exptl_absorpt_coefficient_mu 1.228
_exptl_absorpt_correction_T_max 0.7095
_exptl_absorpt_correction_T_min 0.6393
_exptl_absorpt_correction_type multi-scan
_exptl_crystal_colour red
_exptl_crystal_density_diffrn 1.621
_exptl_crystal_density_method 'not measured'
_exptl_crystal_description cuboid
_exptl_crystal_F_000 1040
_exptl_crystal_size_max 0.40
_exptl_crystal_size_mid 0.35
_exptl_crystal_size_min 0.30
_refine_diff_density_max 0.463
_refine_diff_density_min -0.254
_refine_diff_density_rms 0.051
_refine_ls_extinction_method none
_refine_ls_goodness_of_fit_ref 1.122
_refine_ls_hydrogen_treatment constr
_refine_ls_matrix_type full
_refine_ls_number_parameters 156
_refine_ls_number_reflns 2370
_refine_ls_number_restraints 0
_refine_ls_restrained_S_all 1.122
_refine_ls_R_factor_all 0.0352
_refine_ls_R_factor_gt 0.0319
_refine_ls_shift/su_max 0.001
_refine_ls_shift/su_mean 0.000
_refine_ls_structure_factor_coef Fsqd
_refine_ls_weighting_details 'calc w=1/[\s^2^(Fo^2^)+(0.0386P)^2^+0.8989P] where P=(Fo^2^+2Fc^2^)/3'
_refine_ls_weighting_scheme calc
_refine_ls_wR_factor_gt 0.0776
_refine_ls_wR_factor_ref 0.0795
_reflns_number_gt 2208
_reflns_number_total 2370
_reflns_threshold_expression >2sigma(I)
_cod_data_source_file cg3000813_si_001.cif
_cod_data_source_block complex_4
_cod_depositor_comments
;
The following automatic conversions were performed:

'_symmetry_cell_setting' value 'Orthorhombic' changed to
'orthorhombic' according to
/home/saulius/struct/CIF-dictionaries/cif_core.dic dictionary named
'cif_core.dic' version 2.4.1 from
2010-06-29.

'_exptl_absorpt_correction_type' value 'Multi-scan'
changed to 'multi-scan' according to
/home/saulius/struct/CIF-dictionaries/cif_core.dic dictionary named
'cif_core.dic' version 2.4.1 from 2010-06-29.

Automatic conversion script
Id: cif_fix_values 1715 2011-07-08 13:25:40Z adriana 
;
_cod_original_cell_volume 2080.4(10)
_cod_original_sg_symbol_H-M Pbcn
_cod_database_code 4506014

loop_
_symmetry_equiv_pos_as_xyz
'x, y, z'
'-x+1/2, -y+1/2, z+1/2'
'x+1/2, -y+1/2, -z'
'-x, y, -z+1/2'
'-x, -y, -z'
'x-1/2, y-1/2, -z-1/2'
'-x-1/2, y-1/2, z'
'x, -y, z-1/2'

loop_
_atom_site_label
_atom_site_type_symbol
_atom_site_fract_x
_atom_site_fract_y
_atom_site_fract_z
_atom_site_U_iso_or_equiv
_atom_site_adp_type
_atom_site_occupancy
_atom_site_symmetry_multiplicity
_atom_site_calc_flag
_atom_site_refinement_flags
Zn1 Zn 1.0000 0.060441(18) 0.2500 0.02211(11) Uani 1 2 d S
O1 O 1.00968(8) 0.12002(9) 0.08272(11) 0.0268(3) Uani 1 1 d .
O2 O 0.95154(13) 0.20225(10) -0.07541(12) 0.0458(4) Uani 1 1 d .
O3 O 1.0000 -0.07766(13) 0.2500 0.0315(4) Uani 1 2 d S
N1 N 1.16344(12) 0.05986(9) 0.25930(13) 0.0246(3) Uani 1 1 d .
N2 N 1.47670(12) 0.06440(10) 0.30067(17) 0.0328(4) Uani 1 1 d .
C1 C 0.95993(12) 0.18690(11) 0.03812(15) 0.0252(3) Uani 1 1 d .
C2 C 0.90243(12) 0.24710(11) 0.12828(15) 0.0244(3) Uani 1 1 d .
C3 C 0.94486(13) 0.28296(12) 0.23819(14) 0.0240(3) Uani 1 1 d .
C4 C 0.88264(14) 0.32929(12) 0.32272(16) 0.0301(4) Uani 1 1 d .
H4 H 0.9099 0.3538 0.3956 0.036 Uiso 1 1 calc R
C5 C 0.78134(15) 0.33914(13) 0.29944(19) 0.0351(4) Uani 1 1 d .
H5 H 0.7408 0.3688 0.3576 0.042 Uiso 1 1 calc R
C6 C 0.73997(13) 0.30506(13) 0.19018(19) 0.0344(4) Uani 1 1 d .
H6 H 0.6719 0.3122 0.1743 0.041 Uiso 1 1 calc R
C7 C 0.80057(13) 0.26032(12) 0.10471(17) 0.0297(4) Uani 1 1 d .
H7 H 0.7730 0.2387 0.0303 0.036 Uiso 1 1 calc R
C8 C 1.20930(13) 0.02686(13) 0.36134(17) 0.0300(4) Uani 1 1 d .
H8 H 1.1702 0.0011 0.4242 0.036 Uiso 1 1 calc R
C9 C 1.31210(13) 0.02925(13) 0.37789(17) 0.0312(4) Uani 1 1 d .
H9 H 1.3414 0.0070 0.4510 0.037 Uiso 1 1 calc R
C10 C 1.37009(13) 0.06561(12) 0.28257(19) 0.0287(4) Uani 1 1 d .
C11 C 1.32410(13) 0.10226(13) 0.17715(17) 0.0304(4) Uani 1 1 d .
H11 H 1.3616 0.1291 0.1135 0.036 Uiso 1 1 calc R
C12 C 1.22108(13) 0.09763(12) 0.16971(16) 0.0281(4) Uani 1 1 d .
H12 H 1.1899 0.1218 0.0992 0.034 Uiso 1 1 calc R
H3A H 0.9858 -0.1156 0.3116 0.062(8) Uiso 1 1 d R

loop_
_atom_site_aniso_label
_atom_site_aniso_U_11
_atom_site_aniso_U_22
_atom_site_aniso_U_33
_atom_site_aniso_U_23
_atom_site_aniso_U_13
_atom_site_aniso_U_12
Zn1 0.01788(16) 0.02466(17) 0.02380(16) 0.000 0.00070(9) 0.000
O1 0.0233(6) 0.0312(7) 0.0259(6) 0.0022(5) 0.0026(4) 0.0062(5)
O2 0.0670(10) 0.0489(9) 0.0214(6) -0.0003(6) -0.0028(6) 0.0235(8)
O3 0.0396(11) 0.0233(9) 0.0316(10) 0.000 0.0095(7) 0.000
N1 0.0174(7) 0.0256(8) 0.0309(8) -0.0005(6) 0.0000(5) 0.0001(5)
N2 0.0200(7) 0.0386(9) 0.0397(9) 0.0008(7) -0.0023(6) -0.0014(6)
C1 0.0239(8) 0.0278(9) 0.0239(8) -0.0006(7) -0.0009(6) 0.0000(6)
C2 0.0255(8) 0.0247(8) 0.0229(8) 0.0030(6) 0.0003(6) 0.0021(6)
C3 0.0259(9) 0.0228(8) 0.0233(8) 0.0033(6) 0.0015(6) 0.0000(6)
C4 0.0346(9) 0.0302(9) 0.0255(8) -0.0008(7) 0.0032(7) 0.0035(7)
C5 0.0347(10) 0.0339(10) 0.0366(10) 0.0036(8) 0.0111(8) 0.0100(8)
C6 0.0234(9) 0.0361(10) 0.0436(11) 0.0083(8) 0.0030(7) 0.0078(7)
C7 0.0273(9) 0.0309(9) 0.0308(9) 0.0030(7) -0.0047(7) 0.0022(7)
C8 0.0242(8) 0.0331(10) 0.0326(9) 0.0035(8) 0.0019(7) -0.0001(7)
C9 0.0257(8) 0.0362(10) 0.0317(9) 0.0028(8) -0.0026(7) 0.0023(7)
C10 0.0182(8) 0.0303(9) 0.0377(9) -0.0036(7) -0.0020(7) 0.0005(6)
C11 0.0213(8) 0.0359(10) 0.0340(9) 0.0031(8) 0.0035(7) -0.0009(7)
C12 0.0216(8) 0.0328(10) 0.0298(9) 0.0017(7) -0.0011(6) 0.0016(7)

loop_
_atom_type_symbol
_atom_type_description
_atom_type_scat_dispersion_real
_atom_type_scat_dispersion_imag
_atom_type_scat_source
C C 0.0033 0.0016 'International Tables Vol C Tables 4.2.6.8 and 6.1.1.4'
H H 0.0000 0.0000 'International Tables Vol C Tables 4.2.6.8 and 6.1.1.4'
N N 0.0061 0.0033 'International Tables Vol C Tables 4.2.6.8 and 6.1.1.4'
O O 0.0106 0.0060 'International Tables Vol C Tables 4.2.6.8 and 6.1.1.4'
Zn Zn 0.2839 1.4301 'International Tables Vol C Tables 4.2.6.8 and 6.1.1.4'

loop_
_geom_angle_atom_site_label_1
_geom_angle_atom_site_label_2
_geom_angle_atom_site_label_3
_geom_angle
_geom_angle_site_symmetry_1
_geom_angle_site_symmetry_3
O1 Zn1 O1 128.04(8) 4_755 .
O1 Zn1 O3 115.98(4) 4_755 .
O1 Zn1 O3 115.98(4) . .
O1 Zn1 N1 88.71(5) 4_755 4_755
O1 Zn1 N1 91.48(5) . 4_755
O3 Zn1 N1 89.78(4) . 4_755
O1 Zn1 N1 91.48(5) 4_755 .
O1 Zn1 N1 88.71(5) . .
O3 Zn1 N1 89.78(4) . .
N1 Zn1 N1 179.55(7) 4_755 .
C1 O1 Zn1 129.57(11) . .
Zn1 O3 H3A 129.1 . .
C8 N1 C12 117.63(16) . .
C8 N1 Zn1 119.69(12) . .
C12 N1 Zn1 122.51(12) . .
N2 N2 C10 112.2(2) 4_855 .
O2 C1 O1 123.51(16) . .
O2 C1 C2 118.07(15) . .
O1 C1 C2 118.30(14) . .
C7 C2 C3 119.44(16) . .
C7 C2 C1 117.41(15) . .
C3 C2 C1 122.92(15) . .
C4 C3 C2 118.62(16) . .
C4 C3 C3 118.42(16) . 4_755
C2 C3 C3 122.59(17) . 4_755
C5 C4 C3 120.99(17) . .
C5 C4 H4 119.5 . .
C3 C4 H4 119.5 . .
C6 C5 C4 120.30(17) . .
C6 C5 H5 119.8 . .
C4 C5 H5 119.8 . .
C5 C6 C7 119.50(17) . .
C5 C6 H6 120.3 . .
C7 C6 H6 120.2 . .
C6 C7 C2 121.09(17) . .
C6 C7 H7 119.5 . .
C2 C7 H7 119.5 . .
N1 C8 C9 123.23(17) . .
N1 C8 H8 118.4 . .
C9 C8 H8 118.4 . .
C8 C9 C10 118.08(17) . .
C8 C9 H9 121.0 . .
C10 C9 H9 121.0 . .
C9 C10 C11 119.72(17) . .
C9 C10 N2 116.80(17) . .
C11 C10 N2 123.48(17) . .
C12 C11 C10 117.93(17) . .
C12 C11 H11 121.0 . .
C10 C11 H11 121.0 . .
N1 C12 C11 123.34(17) . .
N1 C12 H12 118.3 . .
C11 C12 H12 118.3 . .

loop_
_geom_bond_atom_site_label_1
_geom_bond_atom_site_label_2
_geom_bond_distance
_geom_bond_site_symmetry_2
Zn1 O1 1.9890(13) 4_755
Zn1 O1 1.9890(13) .
Zn1 O3 2.0196(19) .
Zn1 N1 2.1833(17) 4_755
Zn1 N1 2.1833(17) .
O1 C1 1.274(2) .
O2 C1 1.236(2) .
O3 H3A 0.8808 .
N1 C8 1.338(2) .
N1 C12 1.345(2) .
N2 N2 1.246(4) 4_855
N2 C10 1.436(2) .
C1 C2 1.513(2) .
C2 C7 1.396(2) .
C2 C3 1.403(2) .
C3 C4 1.400(2) .
C3 C3 1.493(3) 4_755
C4 C5 1.382(3) .
C4 H4 0.9300 .
C5 C6 1.382(3) .
C5 H5 0.9300 .
C6 C7 1.383(3) .
C6 H6 0.9300 .
C7 H7 0.9300 .
C8 C9 1.383(2) .
C8 H8 0.9300 .
C9 C10 1.384(3) .
C9 H9 0.9300 .
C10 C11 1.388(3) .
C11 C12 1.379(2) .
C11 H11 0.9300 .
C12 H12 0.9300 .

loop_
_geom_hbond_atom_site_label_D
_geom_hbond_atom_site_label_H
_geom_hbond_atom_site_label_A
_geom_hbond_distance_DH
_geom_hbond_distance_HA
_geom_hbond_distance_DA
_geom_hbond_angle_DHA
_geom_hbond_site_symmetry_A
O3 H3A O2 0.88 1.81 2.6836(19) 173.6 8_556
